data_1510298
loop_
_publ_author_name
'Hoffmann, R.D.'
'Poettgen, R.'
'Etourneau, J.'
'Chevalier, B.'
'Albering, J.H.'
'Jeitschko, W.'

_publ_section_title
;
 On the order and disorder of the transition metal (T) and silicon atoms
 in ternary thorium transition metal silicides of the compositions Th2TSi3
 and ThTSi
;
_journal_name_full 'Journal of Alloys Compd.'
_journal_page_first 133
_journal_page_last 139
_journal_paper_doi 10.1016/0925-8388(94)90021-3
_journal_volume 206
_journal_year 1994
_chemical_formula_sum 'Au Si Th'
_chemical_name_systematic 'Th Au Si'
_space_group_IT_number 187
_symmetry_space_group_name_Hall 'P -6 2'
_symmetry_space_group_name_H-M 'P -6 m 2'
_cell_angle_alpha 90
_cell_angle_beta 90
_cell_angle_gamma 120
_cell_formula_units_Z 1
_cell_length_a 4.26
_cell_length_b 4.26
_cell_length_c 4.164
_cell_volume 65.443
_citation_journal_id_ASTM JALCEU
_cod_data_source_file gold_362.cif
_cod_data_source_block Au1Si1Th1
_cod_original_cell_volume 65.44261
_cod_original_formula_sum 'Au1 Si1 Th1'
_cod_database_code 1510298

loop_
_symmetry_equiv_pos_as_xyz
x,y,z
-x+y,-x,-z
-y,x-y,z
x,y,-z
-x+y,-x,z
-y,x-y,-z
-y,-x,-z
-x+y,y,z
x,x-y,-z
-y,-x,z
-x+y,y,-z
x,x-y,z

loop_
_atom_site_label
_atom_site_type_symbol
_atom_site_fract_x
_atom_site_fract_y
_atom_site_fract_z
_atom_site_occupancy
_atom_site_U_iso_or_equiv
Au1 Au 0.6667 0.3333 0.5 1 0.0
Th1 Th 0 0 0 1 0.0
Si1 Si 0.3333 0.6667 0.5 1 0.0
